data_4326510
loop_
_publ_author_name
'Daniel L. Reger'
'Jacob J. Horger'
'Agota Debreczeni'
'Mark D. Smith'

_publ_contact_author_address
;
Department of Chemistry and Biochemistry
University of South Carolina
Columbia, South Carolina 29208
USA
;
_publ_contact_author_email reger@mail.chem.sc.edu
_publ_contact_author_fax '1 803 777 9521'
_publ_contact_author_name 'Professor Daniel L. Reger'
_publ_contact_author_phone '1 803 777 2587'
_publ_section_title
;
 Syntheses and Characterization of Copper(II) Carboxylate Dimers Formed
 from Enantiopure Ligands Containing a Strong \p...\p Stacking Synthon:
 Enantioselective Single-Crystal to Single-Crystal Gas/Solid-Mediated
 Transformations
;
_journal_name_full 'Inorganic Chemistry'
_journal_page_first 10225
_journal_page_last 10240
_journal_paper_doi 10.1021/ic201238n
_journal_volume 50
_journal_year 2011
_chemical_absolute_configuration ad
_chemical_formula_moiety 'C68 H56 Cu2 N4 O18, 3.333(C4 H8 O), C6 H14'
_chemical_formula_sum 'C87.33 H96.67 Cu2 N4 O21.33'
_chemical_formula_weight 1670.77
_chemical_name_systematic
; 
 ? 
;
_space_group_IT_number 173
_symmetry_cell_setting hexagonal
_symmetry_space_group_name_Hall 'P 6c'
_symmetry_space_group_name_H-M 'P 63'
_atom_sites_solution_hydrogens geom
_atom_sites_solution_primary direct
_atom_sites_solution_secondary difmap
_audit_creation_method SHELXL-97
_cell_angle_alpha 90.00
_cell_angle_beta 90.00
_cell_angle_gamma 120.00
_cell_formula_units_Z 6
_cell_length_a 25.6612(5)
_cell_length_b 25.6612(5)
_cell_length_c 21.6189(9)
_cell_measurement_reflns_used 9465
_cell_measurement_temperature 150(2)
_cell_measurement_theta_max 23.584
_cell_measurement_theta_min 2.425
_cell_volume 12328.7(6)
_computing_cell_refinement 'SAINT-Plus Version 6.45 (Bruker, 2001)'
_computing_data_collection 'SMART Version 5.625 (Bruker, 2001)'
_computing_data_reduction 'SAINT-Plus Version 6.45 (Bruker, 2001)'
_computing_molecular_graphics various
_computing_publication_material 'SHELXTL Version 6.14 (Bruker, 2000)'
_computing_structure_refinement 'SHELXL-97 (Sheldrick, 1997)'
_computing_structure_solution 'SHELXS-97 (Sheldrick, 1990)'
_diffrn_ambient_temperature 150(2)
_diffrn_measured_fraction_theta_full 0.999
_diffrn_measured_fraction_theta_max 0.999
_diffrn_measurement_device_type 'Bruker SMART APEX CCD diffractometer'
_diffrn_measurement_method 'omega scans'
_diffrn_radiation_monochromator graphite
_diffrn_radiation_source 'fine-focus sealed tube'
_diffrn_radiation_type MoK\a
_diffrn_radiation_wavelength 0.71073
_diffrn_reflns_av_R_equivalents 0.0685
_diffrn_reflns_av_sigmaI/netI 0.0424
_diffrn_reflns_limit_h_max 30
_diffrn_reflns_limit_h_min -30
_diffrn_reflns_limit_k_max 30
_diffrn_reflns_limit_k_min -29
_diffrn_reflns_limit_l_max 25
_diffrn_reflns_limit_l_min -25
_diffrn_reflns_number 104024
_diffrn_reflns_theta_full 25.09
_diffrn_reflns_theta_max 25.09
_diffrn_reflns_theta_min 1.59
_exptl_absorpt_coefficient_mu 0.594
_exptl_absorpt_correction_T_max 1.0000
_exptl_absorpt_correction_T_min 0.7307
_exptl_absorpt_correction_type multi-scan
_exptl_absorpt_process_details 'SADABS Version 2.05 (Bruker, 2001)'
_exptl_crystal_colour blue
_exptl_crystal_density_diffrn 1.350
_exptl_crystal_description prism
_exptl_crystal_F_000 5264
_exptl_crystal_size_max 0.44
_exptl_crystal_size_mid 0.40
_exptl_crystal_size_min 0.34
_refine_diff_density_max 0.773
_refine_diff_density_min -0.561
_refine_diff_density_rms 0.080
_refine_ls_abs_structure_details 'Flack H D (1983), Acta Cryst. A39, 876-881'
_refine_ls_abs_structure_Flack -0.006(11)
_refine_ls_extinction_method none
_refine_ls_goodness_of_fit_ref 1.051
_refine_ls_hydrogen_treatment constr
_refine_ls_matrix_type full
_refine_ls_number_parameters 934
_refine_ls_number_reflns 14582
_refine_ls_number_restraints 52
_refine_ls_restrained_S_all 1.055
_refine_ls_R_factor_all 0.0669
_refine_ls_R_factor_gt 0.0535
_refine_ls_shift/su_max 0.001
_refine_ls_shift/su_mean 0.000
_refine_ls_structure_factor_coef Fsqd
_refine_ls_weighting_details 'calc w=1/[\s^2^(Fo^2^)+(0.0962P)^2^+4.6784P] where P=(Fo^2^+2Fc^2^)/3'
_refine_ls_weighting_scheme calc
_refine_ls_wR_factor_gt 0.1391
_refine_ls_wR_factor_ref 0.1495
_reflns_number_gt 12400
_reflns_number_total 14582
_reflns_threshold_expression >2sigma(I)
_cod_data_source_file ic201238n_si_002_1.cif
_cod_data_source_block 1
_cod_database_code 4326510

loop_
_symmetry_equiv_pos_as_xyz
'x, y, z'
'-y, x-y, z'
'-x+y, -x, z'
'-x, -y, z+1/2'
'y, -x+y, z+1/2'
'x-y, x, z+1/2'

loop_
_atom_site_label
_atom_site_type_symbol
_atom_site_fract_x
_atom_site_fract_y
_atom_site_fract_z
_atom_site_U_iso_or_equiv
_atom_site_adp_type
_atom_site_occupancy
_atom_site_symmetry_multiplicity
_atom_site_calc_flag
_atom_site_refinement_flags
_atom_site_disorder_assembly
_atom_site_disorder_group
Cu1 Cu 0.34552(2) 0.36262(2) 0.65655(3) 0.02912(13) Uani 1 1 d . A .
Cu2 Cu 0.42614(2) 0.33052(2) 0.64147(2) 0.02592(12) Uani 1 1 d . . .
C1A C 0.3111(2) 0.1202(2) 0.7783(3) 0.0413(12) Uani 1 1 d . A .
C2A C 0.3480(2) 0.1103(2) 0.8240(2) 0.0396(11) Uani 1 1 d . . .
C3A C 0.3820(2) 0.1535(2) 0.8671(2) 0.0408(12) Uani 1 1 d . . .
C4A C 0.3845(2) 0.2094(2) 0.8688(2) 0.0391(11) Uani 1 1 d . . .
C5A C 0.3499(2) 0.2223(2) 0.8222(2) 0.0368(11) Uani 1 1 d . A .
C6A C 0.3478(3) 0.0564(2) 0.8229(3) 0.0514(14) Uani 1 1 d . . .
H6A H 0.3241 0.0265 0.7933 0.062 Uiso 1 1 calc R . .
C7A C 0.3825(3) 0.0460(3) 0.8653(3) 0.0564(15) Uani 1 1 d . . .
H7A H 0.3828 0.0091 0.8638 0.068 Uiso 1 1 calc R . .
C8A C 0.4154(3) 0.0869(3) 0.9081(3) 0.0559(15) Uani 1 1 d . . .
H8A H 0.4374 0.0780 0.9374 0.067 Uiso 1 1 calc R . .
C9A C 0.4181(3) 0.1431(3) 0.9103(3) 0.0484(13) Uani 1 1 d . . .
C10A C 0.4518(3) 0.1882(3) 0.9542(3) 0.0580(16) Uani 1 1 d . . .
H10A H 0.4745 0.1808 0.9841 0.070 Uiso 1 1 calc R . .
C11A C 0.4531(3) 0.2415(3) 0.9555(3) 0.0526(14) Uani 1 1 d . . .
H11A H 0.4768 0.2713 0.9853 0.063 Uiso 1 1 calc R . .
C12A C 0.4183(2) 0.2525(3) 0.9117(2) 0.0462(13) Uani 1 1 d . . .
H12A H 0.4186 0.2896 0.9121 0.055 Uiso 1 1 calc R . .
C13A C 0.2799(2) 0.1904(2) 0.7360(3) 0.0374(11) Uani 1 1 d . A .
H13A H 0.2654 0.1582 0.7039 0.045 Uiso 1 1 calc R . .
C14A C 0.2234(2) 0.1863(3) 0.7653(3) 0.0517(14) Uani 1 1 d . . .
H14A H 0.2000 0.1925 0.7333 0.078 Uiso 1 1 calc R . .
H14B H 0.2353 0.2172 0.7973 0.078 Uiso 1 1 calc R . .
H14C H 0.1989 0.1464 0.7839 0.078 Uiso 1 1 calc R . .
C15A C 0.3201(2) 0.2493(2) 0.7028(2) 0.0315(10) Uani 1 1 d . . .
N1A N 0.31504(19) 0.17712(18) 0.78091(18) 0.0369(9) Uani 1 1 d . . .
O1A O 0.27979(19) 0.08392(16) 0.7396(2) 0.0540(10) Uani 1 1 d . . .
O2A O 0.35176(16) 0.27091(15) 0.81979(16) 0.0412(8) Uani 1 1 d . . .
O3A O 0.29981(14) 0.28387(14) 0.69509(15) 0.0340(7) Uani 1 1 d . A .
O4A O 0.36951(13) 0.25608(14) 0.68427(14) 0.0317(7) Uani 1 1 d . A .
C1B C 0.3370(2) 0.2004(2) 0.4237(2) 0.0413(12) Uani 1 1 d . A .
C2B C 0.3329(2) 0.1407(3) 0.4176(3) 0.0476(13) Uani 1 1 d . . .
C3B C 0.3124(2) 0.1004(2) 0.4678(3) 0.0468(14) Uani 1 1 d . . .
C4B C 0.2935(2) 0.1141(2) 0.5227(3) 0.0453(13) Uani 1 1 d . . .
C5B C 0.2925(2) 0.1710(2) 0.5292(2) 0.0387(11) Uani 1 1 d . A .
C6B C 0.3498(3) 0.1259(3) 0.3636(3) 0.0589(16) Uani 1 1 d . . .
H6B H 0.3637 0.1533 0.3300 0.071 Uiso 1 1 calc R . .
C7B C 0.3466(3) 0.0698(4) 0.3580(4) 0.073(2) Uani 1 1 d . . .
H7B H 0.3577 0.0594 0.3200 0.087 Uiso 1 1 calc R . .
C8B C 0.3282(3) 0.0308(4) 0.4053(4) 0.075(2) Uani 1 1 d . . .
H8B H 0.3271 -0.0066 0.4005 0.089 Uiso 1 1 calc R . .
C9B C 0.3104(3) 0.0444(3) 0.4621(3) 0.0603(17) Uani 1 1 d . . .
C10B C 0.2907(3) 0.0051(3) 0.5144(4) 0.073(2) Uani 1 1 d . . .
H10B H 0.2888 -0.0328 0.5110 0.088 Uiso 1 1 calc R . .
C11B C 0.2743(3) 0.0197(3) 0.5697(4) 0.0679(18) Uani 1 1 d . . .
H11B H 0.2627 -0.0062 0.6046 0.081 Uiso 1 1 calc R . .
C12B C 0.2756(3) 0.0753(3) 0.5712(3) 0.0569(16) Uani 1 1 d . . .
H12B H 0.2634 0.0862 0.6082 0.068 Uiso 1 1 calc R . .
C13B C 0.3156(2) 0.2684(2) 0.4845(2) 0.0343(10) Uani 1 1 d . A .
H13B H 0.3427 0.2957 0.4513 0.041 Uiso 1 1 calc R . .
C14B C 0.2532(2) 0.2597(2) 0.4727(3) 0.0436(12) Uani 1 1 d . . .
H14D H 0.2387 0.2410 0.4321 0.065 Uiso 1 1 calc R . .
H14E H 0.2552 0.2989 0.4735 0.065 Uiso 1 1 calc R . .
H14F H 0.2254 0.2338 0.5048 0.065 Uiso 1 1 calc R . .
C15B C 0.3435(2) 0.2981(2) 0.5468(2) 0.0304(10) Uani 1 1 d . . .
N1B N 0.31591(18) 0.21097(18) 0.47898(19) 0.0363(9) Uani 1 1 d . . .
O1B O 0.35822(18) 0.23850(19) 0.38432(18) 0.0550(10) Uani 1 1 d . . .
O2B O 0.27201(16) 0.18311(16) 0.57368(17) 0.0439(9) Uani 1 1 d . . .
O3B O 0.32037(14) 0.32456(14) 0.57447(15) 0.0350(7) Uani 1 1 d . A .
O4B O 0.38866(14) 0.29492(14) 0.56316(14) 0.0310(7) Uani 1 1 d . A .
C1C C 0.5859(2) 0.5246(2) 0.5152(2) 0.0369(11) Uani 1 1 d . A .
C2C C 0.6187(2) 0.5025(2) 0.4776(2) 0.0385(11) Uani 1 1 d . . .
C3C C 0.5869(2) 0.4508(2) 0.4405(2) 0.0380(11) Uani 1 1 d . . .
C4C C 0.5232(2) 0.4193(2) 0.4387(2) 0.0354(11) Uani 1 1 d . . .
C5C C 0.4895(2) 0.4400(2) 0.4767(2) 0.0330(10) Uani 1 1 d . A .
C6C C 0.6808(2) 0.5317(3) 0.4799(3) 0.0483(13) Uani 1 1 d . . .
H6C H 0.7023 0.5664 0.5050 0.058 Uiso 1 1 calc R . .
C7C C 0.7118(3) 0.5104(3) 0.4455(3) 0.0629(18) Uani 1 1 d . . .
H7C H 0.7545 0.5305 0.4478 0.075 Uiso 1 1 calc R . .
C8C C 0.6820(3) 0.4605(3) 0.4081(3) 0.0561(15) Uani 1 1 d . . .
H8C H 0.7042 0.4471 0.3845 0.067 Uiso 1 1 calc R . .
C9C C 0.6186(2) 0.4294(2) 0.4045(3) 0.0451(13) Uani 1 1 d . . .
C10C C 0.5852(3) 0.3780(3) 0.3667(3) 0.0495(14) Uani 1 1 d . . .
H10C H 0.6058 0.3636 0.3418 0.059 Uiso 1 1 calc R . .
C11C C 0.5246(3) 0.3493(2) 0.3655(3) 0.0456(12) Uani 1 1 d . . .
H11C H 0.5031 0.3152 0.3396 0.055 Uiso 1 1 calc R . .
C12C C 0.4932(2) 0.3695(2) 0.4021(2) 0.0402(11) Uani 1 1 d . . .
H12C H 0.4505 0.3482 0.4015 0.048 Uiso 1 1 calc R . .
C13C C 0.4890(2) 0.5040(2) 0.5612(2) 0.0367(11) Uani 1 1 d . A .
H13C H 0.5191 0.5320 0.5919 0.044 Uiso 1 1 calc R . .
C14C C 0.4593(3) 0.5368(2) 0.5343(3) 0.0489(13) Uani 1 1 d . . .
H14I H 0.4894 0.5729 0.5126 0.073 Uiso 1 1 calc R . .
H14G H 0.4413 0.5484 0.5677 0.073 Uiso 1 1 calc R . .
H14H H 0.4279 0.5104 0.5051 0.073 Uiso 1 1 calc R . .
C15C C 0.4484(2) 0.4461(2) 0.5959(2) 0.0321(10) Uani 1 1 d . . .
N1C N 0.52380(18) 0.49013(18) 0.51430(18) 0.0368(9) Uani 1 1 d . . .
O1C O 0.61163(17) 0.57061(17) 0.54629(18) 0.0507(9) Uani 1 1 d . . .
O2C O 0.43560(15) 0.41613(15) 0.47653(15) 0.0363(7) Uani 1 1 d . . .
O3C O 0.39877(15) 0.43870(14) 0.61552(15) 0.0353(7) Uani 1 1 d . A .
O4C O 0.46808(14) 0.41073(14) 0.60375(14) 0.0322(7) Uani 1 1 d . A .
C1D C 0.5655(2) 0.4319(2) 0.8321(2) 0.0374(11) Uani 1 1 d . A .
C2D C 0.6289(2) 0.4550(2) 0.8122(2) 0.0384(11) Uani 1 1 d . . .
C3D C 0.6534(2) 0.4962(2) 0.7630(2) 0.0361(11) Uani 1 1 d . . .
C4D C 0.6179(2) 0.5153(2) 0.7310(2) 0.0364(11) Uani 1 1 d . . .
C5D C 0.5549(2) 0.4919(2) 0.7486(2) 0.0321(10) Uani 1 1 d . A .
C6D C 0.6640(3) 0.4364(3) 0.8421(3) 0.0499(14) Uani 1 1 d . . .
H6D H 0.6476 0.4090 0.8756 0.060 Uiso 1 1 calc R . .
C7D C 0.7236(3) 0.4572(3) 0.8238(3) 0.0539(15) Uani 1 1 d . . .
H7D H 0.7473 0.4438 0.8447 0.065 Uiso 1 1 calc R . .
C8D C 0.7477(3) 0.4973(3) 0.7753(3) 0.0574(17) Uani 1 1 d . . .
H8D H 0.7881 0.5113 0.7631 0.069 Uiso 1 1 calc R . .
C9D C 0.7138(2) 0.5181(2) 0.7435(3) 0.0441(13) Uani 1 1 d . . .
C10D C 0.7369(2) 0.5590(3) 0.6935(3) 0.0494(14) Uani 1 1 d . . .
H10D H 0.7771 0.5735 0.6801 0.059 Uiso 1 1 calc R . .
C11D C 0.7022(2) 0.5781(3) 0.6644(3) 0.0525(14) Uani 1 1 d . . .
H11D H 0.7188 0.6065 0.6317 0.063 Uiso 1 1 calc R . .
C12D C 0.6421(2) 0.5560(2) 0.6824(2) 0.0436(12) Uani 1 1 d . . .
H12D H 0.6180 0.5689 0.6613 0.052 Uiso 1 1 calc R . .
C13D C 0.4677(2) 0.4238(2) 0.8100(2) 0.0330(10) Uani 1 1 d . A .
H13D H 0.4573 0.3905 0.8402 0.040 Uiso 1 1 calc R . .
C14D C 0.4510(2) 0.4672(3) 0.8407(2) 0.0446(12) Uani 1 1 d . . .
H14K H 0.4610 0.5010 0.8127 0.067 Uiso 1 1 calc R . .
H14J H 0.4736 0.4823 0.8793 0.067 Uiso 1 1 calc R . .
H14L H 0.4078 0.4460 0.8496 0.067 Uiso 1 1 calc R . .
C15D C 0.4343(2) 0.39449(19) 0.7505(2) 0.0294(10) Uani 1 1 d . . .
N1D N 0.53201(17) 0.45164(17) 0.79805(18) 0.0328(8) Uani 1 1 d . . .
O1D O 0.54323(17) 0.39725(17) 0.87426(18) 0.0498(9) Uani 1 1 d . . .
O2D O 0.52192(15) 0.50551(15) 0.72124(16) 0.0387(8) Uani 1 1 d . . .
O3D O 0.38752(13) 0.39652(14) 0.73652(14) 0.0319(7) Uani 1 1 d . A .
O4D O 0.45605(13) 0.36780(13) 0.72112(14) 0.0301(7) Uani 1 1 d . A .
C21 C 0.2112(2) 0.3299(3) 0.6853(3) 0.0511(14) Uani 1 1 d . A .
H21A H 0.1890 0.3473 0.7062 0.061 Uiso 1 1 calc R . .
H21B H 0.2183 0.3050 0.7154 0.061 Uiso 1 1 calc R . .
C22 C 0.1769(3) 0.2932(3) 0.6297(3) 0.0648(18) Uani 1 1 d . . .
H22A H 0.1330 0.2718 0.6374 0.078 Uiso 1 1 calc R . .
H22B H 0.1892 0.2634 0.6188 0.078 Uiso 1 1 calc R . .
C23 C 0.1941(3) 0.3399(3) 0.5791(3) 0.0568(15) Uani 1 1 d . . .
H23A H 0.2011 0.3251 0.5395 0.068 Uiso 1 1 calc R . .
H23B H 0.1622 0.3505 0.5732 0.068 Uiso 1 1 calc R . .
C24 C 0.2512(3) 0.3931(3) 0.6025(3) 0.0548(15) Uani 1 1 d . A .
H24A H 0.2840 0.4046 0.5721 0.066 Uiso 1 1 calc R . .
H24B H 0.2452 0.4280 0.6089 0.066 Uiso 1 1 calc R . .
O5 O 0.26673(14) 0.37624(15) 0.66020(16) 0.0412(8) Uani 1 1 d . . .
C25A C 0.5164(3) 0.2996(3) 0.5721(3) 0.0601(17) Uani 0.285(12) 1 d P A 1
H25A H 0.4896 0.3010 0.5400 0.072 Uiso 0.285(12) 1 calc PR A 1
H25B H 0.5090 0.2580 0.5748 0.072 Uiso 0.285(12) 1 calc PR A 1
C26A C 0.5810(3) 0.3423(3) 0.5561(3) 0.070(2) Uani 0.285(12) 1 d PD A 1
H26A H 0.5849 0.3758 0.5300 0.084 Uiso 0.285(12) 1 calc PR A 1
H26B H 0.5990 0.3213 0.5341 0.084 Uiso 0.285(12) 1 calc PR A 1
C27A C 0.6104(7) 0.3651(11) 0.6191(6) 0.073(3) Uani 0.285(12) 1 d PD A 1
H27A H 0.6230 0.3377 0.6374 0.088 Uiso 0.285(12) 1 calc PR A 1
H27B H 0.6459 0.4060 0.6160 0.088 Uiso 0.285(12) 1 calc PR A 1
C28A C 0.5616(2) 0.3654(2) 0.6563(3) 0.0504(13) Uani 0.285(12) 1 d PD A 1
H28A H 0.5654 0.3573 0.7004 0.060 Uiso 0.285(12) 1 calc PR A 1
H28B H 0.5640 0.4050 0.6532 0.060 Uiso 0.285(12) 1 calc PR A 1
O6A O 0.50484(13) 0.31837(14) 0.63126(15) 0.0337(7) Uani 0.285(12) 1 d P A 1
C25B C 0.5164(3) 0.2996(3) 0.5721(3) 0.0601(17) Uani 0.715(12) 1 d P A 2
H25C H 0.4896 0.3010 0.5400 0.072 Uiso 0.715(12) 1 calc PR A 2
H25D H 0.5090 0.2580 0.5748 0.072 Uiso 0.715(12) 1 calc PR A 2
C26B C 0.5810(3) 0.3423(3) 0.5561(3) 0.070(2) Uani 0.715(12) 1 d PD A 2
H26C H 0.5852 0.3553 0.5124 0.084 Uiso 0.715(12) 1 calc PR A 2
H26D H 0.6062 0.3237 0.5634 0.084 Uiso 0.715(12) 1 calc PR A 2
C27B C 0.5979(4) 0.3946(4) 0.5995(4) 0.073(3) Uani 0.715(12) 1 d PD A 2
H27C H 0.6415 0.4158 0.6088 0.088 Uiso 0.715(12) 1 calc PR A 2
H27D H 0.5872 0.4235 0.5817 0.088 Uiso 0.715(12) 1 calc PR A 2
C28B C 0.5616(2) 0.3654(2) 0.6563(3) 0.0504(13) Uani 0.715(12) 1 d PD A 2
H28C H 0.5811 0.3482 0.6823 0.060 Uiso 0.715(12) 1 calc PR A 2
H28D H 0.5558 0.3944 0.6813 0.060 Uiso 0.715(12) 1 calc PR A 2
O6B O 0.50484(13) 0.31837(14) 0.63126(15) 0.0337(7) Uani 0.715(12) 1 d P A 2
C31 C 0.1052(5) 0.4271(5) 0.6316(6) 0.115(3) Uiso 1 1 d . . .
H31A H 0.0675 0.4190 0.6108 0.138 Uiso 1 1 calc R . .
H31B H 0.1392 0.4486 0.6025 0.138 Uiso 1 1 calc R . .
C32 C 0.1157(6) 0.4652(6) 0.6928(6) 0.138(4) Uiso 1 1 d . . .
H32A H 0.1590 0.4905 0.7027 0.166 Uiso 1 1 calc R . .
H32B H 0.0969 0.4906 0.6904 0.166 Uiso 1 1 calc R . .
C33 C 0.0835(5) 0.4136(4) 0.7385(5) 0.105(3) Uiso 1 1 d . . .
H33A H 0.1101 0.4183 0.7738 0.126 Uiso 1 1 calc R . .
H33B H 0.0467 0.4123 0.7546 0.126 Uiso 1 1 calc R . .
C34 C 0.0681(5) 0.3592(5) 0.7040(6) 0.118(3) Uiso 1 1 d . . .
H34A H 0.0761 0.3319 0.7296 0.141 Uiso 1 1 calc R . .
H34B H 0.0248 0.3380 0.6933 0.141 Uiso 1 1 calc R . .
O31 O 0.1014(3) 0.3738(3) 0.6518(4) 0.131(2) Uiso 1 1 d . . .
C41 C 0.3123(6) 0.4933(6) 0.7556(6) 0.140(4) Uiso 1 1 d D . .
H41A H 0.3173 0.4826 0.7983 0.167 Uiso 1 1 calc R . .
H41B H 0.2858 0.4559 0.7326 0.167 Uiso 1 1 calc R . .
C42 C 0.2867(5) 0.5340(5) 0.7560(5) 0.107(3) Uiso 1 1 d D . .
H42B H 0.2423 0.5109 0.7592 0.128 Uiso 1 1 calc R . .
H42A H 0.3031 0.5630 0.7907 0.128 Uiso 1 1 calc R . .
C43 C 0.3047(6) 0.5626(6) 0.7003(6) 0.147(5) Uiso 1 1 d D . .
H43B H 0.3167 0.6056 0.7055 0.177 Uiso 1 1 calc R . .
H43A H 0.2706 0.5444 0.6708 0.177 Uiso 1 1 calc R . .
C44 C 0.3571(5) 0.5579(5) 0.6744(6) 0.126(4) Uiso 1 1 d D . .
H44A H 0.3458 0.5339 0.6359 0.151 Uiso 1 1 calc R . .
H44B H 0.3923 0.5982 0.6662 0.151 Uiso 1 1 calc R . .
O41 O 0.3695(4) 0.5268(4) 0.7255(5) 0.167(4) Uiso 1 1 d D . .
C51 C 0.0589(11) 0.1806(9) 0.8495(9) 0.150 Uiso 0.595(8) 1 d PD B 3
H51A H 0.0186 0.1731 0.8618 0.180 Uiso 0.595(8) 1 calc PR B 3
H51B H 0.0871 0.1976 0.8848 0.180 Uiso 0.595(8) 1 calc PR B 3
C52 C 0.0569(11) 0.1240(9) 0.8226(10) 0.150 Uiso 0.595(8) 1 d PD B 3
H52A H 0.0967 0.1326 0.8069 0.180 Uiso 0.595(8) 1 calc PR B 3
H52B H 0.0419 0.0908 0.8531 0.180 Uiso 0.595(8) 1 calc PR B 3
C53 C 0.0166(10) 0.1119(8) 0.7756(10) 0.150 Uiso 0.595(8) 1 d PD B 3
H53A H -0.0242 0.0997 0.7912 0.180 Uiso 0.595(8) 1 calc PR B 3
H53B H 0.0146 0.0810 0.7468 0.180 Uiso 0.595(8) 1 calc PR B 3
C54 C 0.0476(10) 0.1756(9) 0.7461(9) 0.150 Uiso 0.595(8) 1 d PD B 3
H54A H 0.0747 0.1781 0.7122 0.180 Uiso 0.595(8) 1 calc PR B 3
H54B H 0.0171 0.1844 0.7290 0.180 Uiso 0.595(8) 1 calc PR B 3
O51 O 0.0815(7) 0.2179(6) 0.7941(7) 0.150 Uiso 0.595(8) 1 d PD B 3
C55 C 0.0870(12) 0.1744(12) 0.8580(12) 0.150 Uiso 0.405(8) 1 d PD B 4
H55A H 0.1060 0.1685 0.8952 0.180 Uiso 0.405(8) 1 calc PR B 4
H55B H 0.1105 0.1773 0.8205 0.180 Uiso 0.405(8) 1 calc PR B 4
C56 C 0.0198(12) 0.1272(11) 0.8520(15) 0.150 Uiso 0.405(8) 1 d PD B 4
H56A H 0.0135 0.0862 0.8457 0.180 Uiso 0.405(8) 1 calc PR B 4
H56B H -0.0034 0.1272 0.8886 0.180 Uiso 0.405(8) 1 calc PR B 4
C57 C 0.0054(13) 0.1478(12) 0.8008(15) 0.150 Uiso 0.405(8) 1 d PD B 4
H57A H -0.0385 0.1324 0.7988 0.180 Uiso 0.405(8) 1 calc PR B 4
H57B H 0.0179 0.1355 0.7628 0.180 Uiso 0.405(8) 1 calc PR B 4
C58 C 0.0402(15) 0.2168(11) 0.8078(15) 0.150 Uiso 0.405(8) 1 d PD B 4
H58A H 0.0664 0.2366 0.7716 0.180 Uiso 0.405(8) 1 calc PR B 4
H58B H 0.0127 0.2329 0.8138 0.180 Uiso 0.405(8) 1 calc PR B 4
O52 O 0.0758(10) 0.2237(9) 0.8640(10) 0.150 Uiso 0.405(8) 1 d PD B 4
C61 C 0.0957(6) 0.2261(6) 0.4314(6) 0.150 Uiso 1 1 d D . .
H61A H 0.1049 0.2026 0.4022 0.225 Uiso 1 1 calc RD . .
H61B H 0.1310 0.2662 0.4363 0.225 Uiso 1 1 calc R . .
H61C H 0.0619 0.2299 0.4156 0.225 Uiso 1 1 calc R . .
C62 C 0.0785(5) 0.1937(5) 0.4949(6) 0.150 Uiso 1 1 d D . .
H62A H 0.1086 0.1821 0.5065 0.180 Uiso 1 1 calc R . .
H62B H 0.0793 0.2219 0.5268 0.180 Uiso 1 1 calc R . .
C63 C 0.0166(5) 0.1382(5) 0.4937(5) 0.150 Uiso 1 1 d D . .
H63A H 0.0175 0.1060 0.4692 0.180 Uiso 1 1 calc R . .
H63B H -0.0127 0.1476 0.4745 0.180 Uiso 1 1 calc RD . .
C64 C -0.0025(5) 0.1164(5) 0.5634(5) 0.150 Uiso 1 1 d D . .
H64A H 0.0294 0.1117 0.5838 0.180 Uiso 1 1 calc R . .
H64B H -0.0073 0.1471 0.5865 0.180 Uiso 1 1 calc R . .
C65 C -0.0611(5) 0.0571(5) 0.5643(6) 0.150 Uiso 1 1 d D . .
H65A H -0.0551 0.0264 0.5430 0.180 Uiso 1 1 calc R . .
H65B H -0.0917 0.0616 0.5408 0.180 Uiso 1 1 calc R . .
C66 C -0.0850(6) 0.0348(6) 0.6292(6) 0.150 Uiso 1 1 d D . .
H66A H -0.0864 0.0668 0.6524 0.225 Uiso 1 1 calc R . .
H66B H -0.0584 0.0234 0.6504 0.225 Uiso 1 1 calc R . .
H66C H -0.1256 -0.0003 0.6265 0.225 Uiso 1 1 calc R . .
C71 C 0.3878(12) 0.6568(14) 0.5353(13) 0.150 Uiso 0.33 1 d PG . .
C72 C 0.3257(14) 0.6134(10) 0.5404(13) 0.150 Uiso 0.33 1 d PG . .
C73 C 0.2931(10) 0.6320(13) 0.5021(15) 0.150 Uiso 0.33 1 d PG . .
C74 C 0.3349(13) 0.6870(12) 0.4734(11) 0.150 Uiso 0.33 1 d PG . .
O71 O 0.3935(11) 0.7024(10) 0.4938(11) 0.150 Uiso 0.33 1 d PG . .

loop_
_atom_site_aniso_label
_atom_site_aniso_U_11
_atom_site_aniso_U_22
_atom_site_aniso_U_33
_atom_site_aniso_U_23
_atom_site_aniso_U_13
_atom_site_aniso_U_12
Cu1 0.0307(3) 0.0346(3) 0.0282(3) -0.0030(2) 0.0002(2) 0.0209(2)
Cu2 0.0285(2) 0.0300(2) 0.0235(2) -0.0022(2) 0.0004(2) 0.0178(2)
C1A 0.046(3) 0.031(3) 0.044(3) 0.007(2) 0.011(2) 0.017(2)
C2A 0.045(3) 0.036(3) 0.037(3) 0.011(2) 0.010(2) 0.019(2)
C3A 0.047(3) 0.040(3) 0.031(3) 0.013(2) 0.015(2) 0.019(2)
C4A 0.043(3) 0.047(3) 0.032(3) 0.010(2) 0.013(2) 0.026(2)
C5A 0.040(3) 0.039(3) 0.033(3) 0.002(2) 0.010(2) 0.021(2)
C6A 0.063(4) 0.037(3) 0.056(4) 0.018(3) 0.014(3) 0.026(3)
C7A 0.068(4) 0.040(3) 0.068(4) 0.019(3) 0.016(3) 0.032(3)
C8A 0.061(4) 0.050(3) 0.057(4) 0.020(3) 0.004(3) 0.028(3)
C9A 0.056(3) 0.056(3) 0.039(3) 0.019(3) 0.010(3) 0.032(3)
C10A 0.066(4) 0.071(4) 0.042(3) 0.019(3) 0.001(3) 0.038(3)
C11A 0.055(3) 0.061(4) 0.040(3) 0.008(3) 0.003(3) 0.028(3)
C12A 0.055(3) 0.049(3) 0.035(3) 0.001(2) 0.003(2) 0.026(3)
C13A 0.032(2) 0.035(3) 0.045(3) 0.003(2) -0.001(2) 0.017(2)
C14A 0.043(3) 0.059(3) 0.055(4) 0.013(3) 0.010(3) 0.027(3)
C15A 0.036(2) 0.039(3) 0.022(2) -0.0037(19) -0.0047(19) 0.020(2)
N1A 0.042(2) 0.035(2) 0.035(2) 0.0105(18) 0.0096(18) 0.0202(19)
O1A 0.062(2) 0.0316(19) 0.059(3) -0.0043(18) -0.007(2) 0.0163(18)
O2A 0.052(2) 0.0414(19) 0.039(2) 0.0009(15) 0.0057(16) 0.0301(17)
O3A 0.0334(17) 0.0376(17) 0.0352(18) -0.0013(14) -0.0013(14) 0.0209(15)
O4A 0.0285(16) 0.0384(17) 0.0308(17) -0.0005(13) 0.0027(13) 0.0188(14)
C1B 0.041(3) 0.052(3) 0.035(3) -0.015(3) -0.003(2) 0.026(3)
C2B 0.039(3) 0.055(3) 0.054(3) -0.020(3) -0.013(3) 0.028(3)
C3B 0.036(3) 0.043(3) 0.061(4) -0.026(3) -0.020(3) 0.020(2)
C4B 0.041(3) 0.045(3) 0.050(3) -0.013(3) -0.012(2) 0.022(3)
C5B 0.033(3) 0.035(3) 0.044(3) -0.010(2) -0.006(2) 0.015(2)
C6B 0.057(4) 0.077(4) 0.055(4) -0.032(3) -0.013(3) 0.043(3)
C7B 0.084(5) 0.088(5) 0.068(5) -0.054(4) -0.032(4) 0.059(4)
C8B 0.073(4) 0.068(4) 0.095(6) -0.051(5) -0.039(4) 0.045(4)
C9B 0.048(3) 0.050(3) 0.085(5) -0.026(3) -0.026(3) 0.026(3)
C10B 0.061(4) 0.042(3) 0.114(7) -0.013(4) -0.031(4) 0.023(3)
C11B 0.070(4) 0.046(3) 0.085(5) -0.006(3) -0.020(4) 0.026(3)
C12B 0.054(4) 0.044(3) 0.072(4) -0.007(3) -0.014(3) 0.023(3)
C13B 0.038(3) 0.040(3) 0.030(3) -0.008(2) -0.002(2) 0.023(2)
C14B 0.045(3) 0.053(3) 0.041(3) -0.015(2) -0.013(2) 0.030(3)
C15B 0.032(2) 0.030(2) 0.030(2) -0.0011(19) 0.0029(19) 0.016(2)
N1B 0.037(2) 0.037(2) 0.035(2) -0.0091(18) -0.0038(17) 0.0183(18)
O1B 0.063(2) 0.065(3) 0.037(2) -0.012(2) 0.0071(19) 0.032(2)
O2B 0.042(2) 0.041(2) 0.041(2) -0.0025(16) 0.0031(17) 0.0159(17)
O3B 0.0405(18) 0.0416(19) 0.0277(17) -0.0080(14) -0.0022(14) 0.0242(16)
O4B 0.0334(17) 0.0351(17) 0.0266(16) -0.0085(13) -0.0030(13) 0.0188(14)
C1C 0.036(3) 0.034(3) 0.036(3) 0.010(2) 0.001(2) 0.014(2)
C2C 0.036(3) 0.042(3) 0.036(3) 0.018(2) 0.003(2) 0.018(2)
C3C 0.038(3) 0.043(3) 0.039(3) 0.014(2) -0.001(2) 0.025(2)
C4C 0.046(3) 0.040(3) 0.028(2) 0.008(2) -0.001(2) 0.027(2)
C5C 0.041(3) 0.037(3) 0.024(2) 0.0092(19) -0.001(2) 0.022(2)
C6C 0.042(3) 0.049(3) 0.047(3) 0.019(3) -0.003(2) 0.017(2)
C7C 0.039(3) 0.079(5) 0.074(4) 0.031(4) 0.011(3) 0.032(3)
C8C 0.051(3) 0.065(4) 0.060(4) 0.026(3) 0.016(3) 0.036(3)
C9C 0.054(3) 0.050(3) 0.043(3) 0.023(2) 0.017(3) 0.035(3)
C10C 0.076(4) 0.054(3) 0.039(3) 0.012(3) 0.014(3) 0.049(3)
C11C 0.057(3) 0.047(3) 0.042(3) 0.000(2) 0.004(3) 0.032(3)
C12C 0.052(3) 0.037(3) 0.035(3) 0.008(2) -0.002(2) 0.024(2)
C13C 0.041(3) 0.035(2) 0.036(3) -0.002(2) -0.001(2) 0.020(2)
C14C 0.060(3) 0.047(3) 0.051(3) 0.005(3) 0.000(3) 0.035(3)
C15C 0.037(3) 0.032(2) 0.027(2) -0.0056(19) -0.0026(19) 0.018(2)
N1C 0.045(2) 0.038(2) 0.026(2) 0.0036(17) -0.0013(17) 0.0196(19)
O1C 0.045(2) 0.044(2) 0.051(2) 0.0001(18) -0.0008(18) 0.0130(17)
O2C 0.0348(19) 0.0460(19) 0.0289(17) -0.0004(15) -0.0039(14) 0.0209(16)
O3C 0.0402(18) 0.0383(18) 0.0328(17) 0.0000(14) 0.0017(14) 0.0236(15)
O4C 0.0360(17) 0.0329(17) 0.0292(17) 0.0015(13) 0.0001(13) 0.0184(14)
C1D 0.047(3) 0.036(3) 0.030(3) -0.003(2) -0.007(2) 0.022(2)
C2D 0.041(3) 0.034(2) 0.042(3) -0.015(2) -0.014(2) 0.020(2)
C3D 0.032(2) 0.039(3) 0.040(3) -0.016(2) -0.008(2) 0.020(2)
C4D 0.030(2) 0.033(2) 0.041(3) -0.011(2) -0.004(2) 0.012(2)
C5D 0.033(2) 0.032(2) 0.029(2) -0.0080(19) -0.001(2) 0.015(2)
C6D 0.053(3) 0.045(3) 0.057(3) -0.013(3) -0.018(3) 0.029(3)
C7D 0.048(3) 0.049(3) 0.076(4) -0.016(3) -0.023(3) 0.032(3)
C8D 0.038(3) 0.060(4) 0.080(4) -0.041(4) -0.019(3) 0.028(3)
C9D 0.036(3) 0.042(3) 0.053(3) -0.021(3) -0.007(2) 0.018(2)
C10D 0.033(3) 0.050(3) 0.053(3) -0.015(3) 0.007(2) 0.012(2)
C11D 0.043(3) 0.049(3) 0.051(3) -0.008(3) 0.004(3) 0.012(2)
C12D 0.037(3) 0.043(3) 0.038(3) -0.008(2) -0.004(2) 0.010(2)
C13D 0.032(2) 0.037(3) 0.028(2) -0.006(2) 0.0029(19) 0.017(2)
C14D 0.044(3) 0.053(3) 0.040(3) -0.020(2) -0.003(2) 0.026(3)
C15D 0.032(2) 0.029(2) 0.025(2) 0.0005(18) 0.0057(18) 0.014(2)
N1D 0.034(2) 0.030(2) 0.033(2) -0.0040(16) -0.0011(16) 0.0152(17)
O1D 0.057(2) 0.051(2) 0.041(2) 0.0040(18) -0.0054(18) 0.0270(19)
O2D 0.0378(18) 0.0400(18) 0.041(2) 0.0001(15) -0.0063(15) 0.0211(16)
O3D 0.0311(17) 0.0403(17) 0.0299(17) -0.0067(14) -0.0003(13) 0.0219(14)
O4D 0.0333(16) 0.0343(16) 0.0259(16) -0.0032(13) 0.0020(13) 0.0193(14)
C21 0.043(3) 0.074(4) 0.053(3) 0.007(3) 0.011(3) 0.042(3)
C22 0.050(3) 0.058(4) 0.084(5) -0.004(3) 0.005(3) 0.025(3)
C23 0.058(4) 0.082(4) 0.046(3) -0.011(3) -0.006(3) 0.047(3)
C24 0.061(4) 0.073(4) 0.053(4) 0.001(3) -0.009(3) 0.051(3)
O5 0.0383(17) 0.055(2) 0.043(2) -0.0035(17) -0.0011(16) 0.0324(16)
C25A 0.066(4) 0.101(5) 0.035(3) -0.023(3) -0.005(3) 0.058(4)
C26A 0.097(5) 0.093(5) 0.049(4) 0.023(3) 0.037(4) 0.071(5)
C27A 0.049(5) 0.056(5) 0.118(8) 0.004(5) 0.030(5) 0.028(4)
C28A 0.029(2) 0.060(3) 0.056(3) -0.003(3) -0.001(2) 0.018(2)
O6A 0.0330(16) 0.0428(17) 0.0311(17) -0.0015(13) 0.0026(13) 0.0232(14)
C25B 0.066(4) 0.101(5) 0.035(3) -0.023(3) -0.005(3) 0.058(4)
C26B 0.097(5) 0.093(5) 0.049(4) 0.023(3) 0.037(4) 0.071(5)
C27B 0.049(5) 0.056(5) 0.118(8) 0.004(5) 0.030(5) 0.028(4)
C28B 0.029(2) 0.060(3) 0.056(3) -0.003(3) -0.001(2) 0.018(2)
O6B 0.0330(16) 0.0428(17) 0.0311(17) -0.0015(13) 0.0026(13) 0.0232(14)

loop_
_atom_type_symbol
_atom_type_description
_atom_type_scat_dispersion_real
_atom_type_scat_dispersion_imag
_atom_type_scat_source
C C 0.0033 0.0016 'International Tables Vol C Tables 4.2.6.8 and 6.1.1.4'
H H 0.0000 0.0000 'International Tables Vol C Tables 4.2.6.8 and 6.1.1.4'
N N 0.0061 0.0033 'International Tables Vol C Tables 4.2.6.8 and 6.1.1.4'
O O 0.0106 0.0060 'International Tables Vol C Tables 4.2.6.8 and 6.1.1.4'
Cu Cu 0.3201 1.2651 'International Tables Vol C Tables 4.2.6.8 and 6.1.1.4'

loop_
_geom_angle_atom_site_label_1
_geom_angle_atom_site_label_2
_geom_angle_atom_site_label_3
_geom_angle
O3A Cu1 O3C 172.88(13)
O3A Cu1 O3B 89.59(14)
O3C Cu1 O3B 88.77(14)
O3A Cu1 O3D 89.75(13)
O3C Cu1 O3D 90.13(13)
O3B Cu1 O3D 165.62(12)
O3A Cu1 O5 91.43(13)
O3C Cu1 O5 95.52(13)
O3B Cu1 O5 90.67(13)
O3D Cu1 O5 103.71(12)
O3A Cu1 Cu2 83.49(9)
O3C Cu1 Cu2 89.41(9)
O3B Cu1 Cu2 81.11(9)
O3D Cu1 Cu2 84.54(8)
O5 Cu1 Cu2 170.34(9)
O4D Cu2 O4B 173.45(12)
O4D Cu2 O4A 88.80(13)
O4B Cu2 O4A 90.10(13)
O4D Cu2 O4C 88.69(13)
O4B Cu2 O4C 90.81(13)
O4A Cu2 O4C 165.88(13)
O4D Cu2 O6A 89.66(12)
O4B Cu2 O6A 96.89(12)
O4A Cu2 O6A 101.23(12)
O4C Cu2 O6A 92.64(12)
O4D Cu2 Cu1 85.03(9)
O4B Cu2 Cu1 88.45(9)
O4A Cu2 Cu1 85.98(9)
O4C Cu2 Cu1 79.96(9)
O6A Cu2 Cu1 170.97(9)
O1A C1A N1A 120.0(5)
O1A C1A C2A 124.5(5)
N1A C1A C2A 115.5(5)
C3A C2A C6A 120.1(5)
C3A C2A C1A 121.2(5)
C6A C2A C1A 118.8(5)
C2A C3A C4A 121.9(5)
C2A C3A C9A 120.0(5)
C4A C3A C9A 118.1(5)
C12A C4A C3A 121.9(5)
C12A C4A C5A 119.2(5)
C3A C4A C5A 118.9(5)
O2A C5A N1A 120.4(5)
O2A C5A C4A 122.2(5)
N1A C5A C4A 117.4(4)
C2A C6A C7A 120.0(6)
C2A C6A H6A 120.0
C7A C6A H6A 120.0
C8A C7A C6A 121.1(5)
C8A C7A H7A 119.4
C6A C7A H7A 119.4
C7A C8A C9A 121.1(6)
C7A C8A H8A 119.4
C9A C8A H8A 119.4
C10A C9A C8A 124.0(5)
C10A C9A C3A 118.4(5)
C8A C9A C3A 117.6(6)
C11A C10A C9A 122.6(6)
C11A C10A H10A 118.7
C9A C10A H10A 118.7
C10A C11A C12A 119.0(6)
C10A C11A H11A 120.5
C12A C11A H11A 120.5
C4A C12A C11A 119.9(5)
C4A C12A H12A 120.0
C11A C12A H12A 120.0
N1A C13A C15A 110.5(4)
N1A C13A C14A 112.2(4)
C15A C13A C14A 114.4(4)
N1A C13A H13A 106.4
C15A C13A H13A 106.4
C14A C13A H13A 106.4
C13A C14A H14A 109.5
C13A C14A H14B 109.5
H14A C14A H14B 109.5
C13A C14A H14C 109.5
H14A C14A H14C 109.5
H14B C14A H14C 109.5
O3A C15A O4A 127.7(4)
O3A C15A C13A 117.1(4)
O4A C15A C13A 115.2(4)
C5A N1A C1A 125.1(4)
C5A N1A C13A 116.4(4)
C1A N1A C13A 118.4(4)
C15A O3A Cu1 123.3(3)
C15A O4A Cu2 119.4(3)
O1B C1B N1B 120.7(5)
O1B C1B C2B 123.0(5)
N1B C1B C2B 116.3(5)
C6B C2B C3B 120.5(5)
C6B C2B C1B 119.8(6)
C3B C2B C1B 119.7(5)
C4B C3B C2B 121.5(5)
C4B C3B C9B 119.4(6)
C2B C3B C9B 119.2(6)
C12B C4B C3B 120.4(5)
C12B C4B C5B 119.0(5)
C3B C4B C5B 120.6(5)
O2B C5B N1B 120.7(5)
O2B C5B C4B 123.6(5)
N1B C5B C4B 115.8(5)
C2B C6B C7B 119.8(7)
C2B C6B H6B 120.1
C7B C6B H6B 120.1
C8B C7B C6B 121.2(7)
C8B C7B H7B 119.4
C6B C7B H7B 119.4
C7B C8B C9B 120.9(6)
C7B C8B H8B 119.5
C9B C8B H8B 119.5
C8B C9B C3B 118.3(7)
C8B C9B C10B 123.9(7)
C3B C9B C10B 117.8(6)
C11B C10B C9B 122.8(6)
C11B C10B H10B 118.6
C9B C10B H10B 118.6
C10B C11B C12B 116.1(7)
C10B C11B H11B 121.9
C12B C11B H11B 121.9
C4B C12B C11B 123.5(7)
C4B C12B H12B 118.3
C11B C12B H12B 118.3
N1B C13B C14B 111.7(4)
N1B C13B C15B 109.3(4)
C14B C13B C15B 114.4(4)
N1B C13B H13B 107.0
C14B C13B H13B 107.0
C15B C13B H13B 107.0
C13B C14B H14D 109.5
C13B C14B H14E 109.5
H14D C14B H14E 109.5
C13B C14B H14F 109.5
H14D C14B H14F 109.5
H14E C14B H14F 109.5
O4B C15B O3B 127.2(4)
O4B C15B C13B 115.5(4)
O3B C15B C13B 117.2(4)
C1B N1B C5B 125.9(4)
C1B N1B C13B 117.3(4)
C5B N1B C13B 116.8(4)
C15B O3B Cu1 124.8(3)
C15B O4B Cu2 118.2(3)
O1C C1C N1C 121.2(5)
O1C C1C C2C 122.5(4)
N1C C1C C2C 116.3(4)
C6C C2C C3C 119.9(5)
C6C C2C C1C 119.8(5)
C3C C2C C1C 120.3(4)
C2C C3C C4C 120.7(5)
C2C C3C C9C 120.2(5)
C4C C3C C9C 119.1(5)
C12C C4C C3C 119.8(5)
C12C C4C C5C 120.3(5)
C3C C4C C5C 119.9(5)
O2C C5C N1C 120.3(4)
O2C C5C C4C 123.3(5)
N1C C5C C4C 116.3(4)
C2C C6C C7C 120.0(6)
C2C C6C H6C 120.0
C7C C6C H6C 120.0
C8C C7C C6C 121.3(6)
C8C C7C H7C 119.4
C6C C7C H7C 119.4
C7C C8C C9C 120.4(6)
C7C C8C H8C 119.8
C9C C8C H8C 119.8
C8C C9C C3C 118.2(6)
C8C C9C C10C 123.2(5)
C3C C9C C10C 118.6(5)
C11C C10C C9C 121.0(5)
C11C C10C H10C 119.5
C9C C10C H10C 119.5
C10C C11C C12C 120.5(5)
C10C C11C H11C 119.8
C12C C11C H11C 119.8
C4C C12C C11C 121.0(5)
C4C C12C H12C 119.5
C11C C12C H12C 119.5
C14C C13C N1C 113.5(4)
C14C C13C C15C 116.4(4)
N1C C13C C15C 107.4(4)
C14C C13C H13C 106.3
N1C C13C H13C 106.3
C15C C13C H13C 106.3
C13C C14C H14I 109.5
C13C C14C H14G 109.5
H14I C14C H14G 109.5
C13C C14C H14H 109.5
H14I C14C H14H 109.5
H14G C14C H14H 109.5
O4C C15C O3C 125.9(4)
O4C C15C C13C 116.6(4)
O3C C15C C13C 117.4(4)
C1C N1C C5C 126.2(4)
C1C N1C C13C 118.0(4)
C5C N1C C13C 115.7(4)
C15C O3C Cu1 117.0(3)
C15C O4C Cu2 127.5(3)
O1D C1D N1D 121.0(5)
O1D C1D C2D 122.3(5)
N1D C1D C2D 116.7(4)
C6D C2D C3D 119.6(5)
C6D C2D C1D 120.1(5)
C3D C2D C1D 120.3(4)
C2D C3D C4D 120.5(4)
C2D C3D C9D 120.5(5)
C4D C3D C9D 118.9(5)
C12D C4D C3D 120.5(4)
C12D C4D C5D 119.3(5)
C3D C4D C5D 120.2(5)
O2D C5D N1D 119.2(4)
O2D C5D C4D 122.7(4)
N1D C5D C4D 118.1(4)
C2D C6D C7D 121.0(6)
C2D C6D H6D 119.5
C7D C6D H6D 119.5
C8D C7D C6D 119.7(5)
C8D C7D H7D 120.2
C6D C7D H7D 120.2
C7D C8D C9D 121.5(5)
C7D C8D H8D 119.3
C9D C8D H8D 119.3
C8D C9D C10D 123.1(5)
C8D C9D C3D 117.7(6)
C10D C9D C3D 119.2(5)
C11D C10D C9D 120.8(5)
C11D C10D H10D 119.6
C9D C10D H10D 119.6
C10D C11D C12D 120.6(6)
C10D C11D H11D 119.7
C12D C11D H11D 119.7
C4D C12D C11D 119.9(5)
C4D C12D H12D 120.1
C11D C12D H12D 120.1
N1D C13D C15D 108.3(4)
N1D C13D C14D 112.4(4)
C15D C13D C14D 115.7(4)
N1D C13D H13D 106.7
C15D C13D H13D 106.7
C14D C13D H13D 106.7
C13D C14D H14K 109.5
C13D C14D H14J 109.5
H14K C14D H14J 109.5
C13D C14D H14L 109.5
H14K C14D H14L 109.5
H14J C14D H14L 109.5
O4D C15D O3D 126.4(4)
O4D C15D C13D 113.9(4)
O3D C15D C13D 119.6(4)
C5D N1D C1D 124.1(4)
C5D N1D C13D 117.0(4)
C1D N1D C13D 118.5(4)
C15D O3D Cu1 120.5(3)
C15D O4D Cu2 123.2(3)
O5 C21 C22 104.1(4)
O5 C21 H21A 110.9
C22 C21 H21A 110.9
O5 C21 H21B 110.9
C22 C21 H21B 110.9
H21A C21 H21B 108.9
C21 C22 C23 103.5(5)
C21 C22 H22A 111.1
C23 C22 H22A 111.1
C21 C22 H22B 111.1
C23 C22 H22B 111.1
H22A C22 H22B 109.0
C24 C23 C22 104.0(5)
C24 C23 H23A 111.0
C22 C23 H23A 111.0
C24 C23 H23B 111.0
C22 C23 H23B 111.0
H23A C23 H23B 109.0
O5 C24 C23 107.9(5)
O5 C24 H24A 110.1
C23 C24 H24A 110.1
O5 C24 H24B 110.1
C23 C24 H24B 110.1
H24A C24 H24B 108.4
C21 O5 C24 105.6(4)
C21 O5 Cu1 119.4(3)
C24 O5 Cu1 115.3(3)
O6A C25A C26A 107.3(5)
O6A C25A H25A 110.3
C26A C25A H25A 110.3
O6A C25A H25B 110.3
C26A C25A H25B 110.3
H25A C25A H25B 108.5
C25A C26A C27A 103.1(8)
C25A C26A H26A 111.1
C27A C26A H26A 111.1
C25A C26A H26B 111.1
C27A C26A H26B 111.1
H26A C26A H26B 109.1
C28A C27A C26A 103.2(9)
C28A C27A H27A 111.1
C26A C27A H27A 111.1
C28A C27A H27B 111.1
C26A C27A H27B 111.1
H27A C27A H27B 109.1
O6A C28A C27A 106.8(8)
O6A C28A H28A 110.4
C27A C28A H28A 110.4
O6A C28A H28B 110.4
C27A C28A H28B 110.4
H28A C28A H28B 108.6
C25A O6A C28A 108.5(4)
C25A O6A Cu2 119.3(3)
C28A O6A Cu2 117.0(3)
H27C C27B H27D 109.0
O31 C31 C32 104.5(10)
O31 C31 H31A 110.9
C32 C31 H31A 110.9
O31 C31 H31B 110.9
C32 C31 H31B 110.9
H31A C31 H31B 108.9
C33 C32 C31 98.9(9)
C33 C32 H32A 112.0
C31 C32 H32A 112.0
C33 C32 H32B 112.0
C31 C32 H32B 112.0
H32A C32 H32B 109.7
C34 C33 C32 105.6(10)
C34 C33 H33A 110.6
C32 C33 H33A 110.6
C34 C33 H33B 110.6
C32 C33 H33B 110.6
H33A C33 H33B 108.7
O31 C34 C33 109.4(10)
O31 C34 H34A 109.8
C33 C34 H34A 109.8
O31 C34 H34B 109.8
C33 C34 H34B 109.8
H34A C34 H34B 108.2
C34 O31 C31 105.0(9)
O41 C41 C42 105.2(9)
O41 C41 H41A 110.7
C42 C41 H41A 110.7
O41 C41 H41B 110.7
C42 C41 H41B 110.7
H41A C41 H41B 108.8
C43 C42 C41 103.0(10)
C43 C42 H42B 111.2
C41 C42 H42B 111.2
C43 C42 H42A 111.2
C41 C42 H42A 111.2
H42B C42 H42A 109.1
C42 C43 C44 110.8(10)
C42 C43 H43B 109.5
C44 C43 H43B 109.5
C42 C43 H43A 109.5
C44 C43 H43A 109.5
H43B C43 H43A 108.1
O41 C44 C43 101.9(9)
O41 C44 H44A 111.4
C43 C44 H44A 111.4
O41 C44 H44B 111.4
C43 C44 H44B 111.4
H44A C44 H44B 109.3
C41 O41 C44 103.2(9)
O51 C51 C52 97.1(14)
O51 C51 H51A 112.3
C52 C51 H51A 112.3
O51 C51 H51B 112.3
C52 C51 H51B 112.3
H51A C51 H51B 109.9
C53 C52 C51 99.1(16)
C53 C52 H52A 111.9
C51 C52 H52A 111.9
C53 C52 H52B 111.9
C51 C52 H52B 111.9
H52A C52 H52B 109.6
C52 C53 C54 97.7(15)
C52 C53 H53A 112.2
C54 C53 H53A 112.2
C52 C53 H53B 112.2
C54 C53 H53B 112.2
H53A C53 H53B 109.8
O51 C54 C53 107.2(14)
O51 C54 H54A 110.3
C53 C54 H54A 110.3
O51 C54 H54B 110.3
C53 C54 H54B 110.3
H54A C54 H54B 108.5
C54 O51 C51 101.8(13)
O52 C55 C56 93.5(16)
O52 C55 H55A 113.0
C56 C55 H55A 113.0
O52 C55 H55B 113.0
C56 C55 H55B 113.0
H55A C55 H55B 110.4
C57 C56 C55 100.3(18)
C57 C56 H56A 111.7
C55 C56 H56A 111.7
C57 C56 H56B 111.7
C55 C56 H56B 111.7
H56A C56 H56B 109.5
C56 C57 C58 104.7(18)
C56 C57 H57A 110.8
C58 C57 H57A 110.8
C56 C57 H57B 110.8
C58 C57 H57B 110.8
H57A C57 H57B 108.9
O52 C58 C57 100.9(15)
O52 C58 H58A 111.6
C57 C58 H58A 111.6
O52 C58 H58B 111.6
C57 C58 H58B 111.6
H58A C58 H58B 109.4
C55 O52 C58 101.7(16)
C62 C61 H61A 109.5
C62 C61 H61B 109.5
H61A C61 H61B 109.5
C62 C61 H61C 109.5
H61A C61 H61C 109.5
H61B C61 H61C 109.5
C63 C62 C61 111.9(9)
C63 C62 H62A 109.2
C61 C62 H62A 109.2
C63 C62 H62B 109.2
C61 C62 H62B 109.2
H62A C62 H62B 107.9
C62 C63 C64 107.9(8)
C62 C63 H63A 110.1
C64 C63 H63A 110.1
C62 C63 H63B 110.1
C64 C63 H63B 110.1
H63A C63 H63B 108.4
C65 C64 C63 110.0(9)
C65 C64 H64A 109.7
C63 C64 H64A 109.7
C65 C64 H64B 109.7
C63 C64 H64B 109.7
H64A C64 H64B 108.2
C64 C65 C66 113.7(10)
C64 C65 H65A 108.8
C66 C65 H65A 108.8
C64 C65 H65B 108.8
C66 C65 H65B 108.8
H65A C65 H65B 107.7
C65 C66 H66A 109.5
C65 C66 H66B 109.5
H66A C66 H66B 109.5
C65 C66 H66C 109.5
H66A C66 H66C 109.5
H66B C66 H66C 109.5
C72 C71 O71 108.0
C73 C72 C71 108.0
C72 C73 C74 108.0
O71 C74 C73 108.0
C74 O71 C71 108.0

loop_
_geom_bond_atom_site_label_1
_geom_bond_atom_site_label_2
_geom_bond_distance
Cu1 O3A 1.945(3)
Cu1 O3C 1.949(3)
Cu1 O3B 1.972(3)
Cu1 O3D 1.992(3)
Cu1 O5 2.219(3)
Cu1 Cu2 2.6018(6)
Cu2 O4D 1.933(3)
Cu2 O4B 1.936(3)
Cu2 O4A 1.960(3)
Cu2 O4C 1.961(3)
Cu2 O6A 2.203(3)
C1A O1A 1.210(7)
C1A N1A 1.414(7)
C1A C2A 1.475(8)
C2A C3A 1.376(8)
C2A C6A 1.380(7)
C3A C4A 1.403(7)
C3A C9A 1.432(8)
C4A C12A 1.370(8)
C4A C5A 1.484(7)
C5A O2A 1.226(6)
C5A N1A 1.380(7)
C6A C7A 1.394(9)
C6A H6A 0.9500
C7A C8A 1.335(9)
C7A H7A 0.9500
C8A C9A 1.410(8)
C8A H8A 0.9500
C9A C10A 1.409(9)
C10A C11A 1.354(9)
C10A H10A 0.9500
C11A C12A 1.422(8)
C11A H11A 0.9500
C12A H12A 0.9500
C13A N1A 1.477(6)
C13A C15A 1.517(7)
C13A C14A 1.535(7)
C13A H13A 1.0000
C14A H14A 0.9800
C14A H14B 0.9800
C14A H14C 0.9800
C15A O3A 1.243(6)
C15A O4A 1.257(5)
C1B O1B 1.202(7)
C1B N1B 1.393(6)
C1B C2B 1.487(8)
C2B C6B 1.363(8)
C2B C3B 1.409(9)
C3B C4B 1.392(8)
C3B C9B 1.420(8)
C4B C12B 1.358(9)
C4B C5B 1.480(7)
C5B O2B 1.208(6)
C5B N1B 1.405(7)
C6B C7B 1.404(9)
C6B H6B 0.9500
C7B C8B 1.341(11)
C7B H7B 0.9500
C8B C9B 1.413(10)
C8B H8B 0.9500
C9B C10B 1.429(11)
C10B C11B 1.381(11)
C10B H10B 0.9500
C11B C12B 1.410(9)
C11B H11B 0.9500
C12B H12B 0.9500
C13B N1B 1.482(6)
C13B C14B 1.526(7)
C13B C15B 1.538(6)
C13B H13B 1.0000
C14B H14D 0.9800
C14B H14E 0.9800
C14B H14F 0.9800
C15B O4B 1.253(5)
C15B O3B 1.254(5)
C1C O1C 1.225(6)
C1C N1C 1.383(6)
C1C C2C 1.473(7)
C2C C6C 1.382(7)
C2C C3C 1.410(7)
C3C C4C 1.417(7)
C3C C9C 1.419(7)
C4C C12C 1.368(7)
C4C C5C 1.471(7)
C5C O2C 1.201(6)
C5C N1C 1.399(6)
C6C C7C 1.386(9)
C6C H6C 0.9500
C7C C8C 1.377(10)
C7C H7C 0.9500
C8C C9C 1.410(8)
C8C H8C 0.9500
C9C C10C 1.419(9)
C10C C11C 1.347(8)
C10C H10C 0.9500
C11C C12C 1.399(7)
C11C H11C 0.9500
C12C H12C 0.9500
C13C C14C 1.505(7)
C13C N1C 1.506(6)
C13C C15C 1.519(7)
C13C H13C 1.0000
C14C H14I 0.9800
C14C H14G 0.9800
C14C H14H 0.9800
C15C O4C 1.252(6)
C15C O3C 1.263(6)
C1D O1D 1.200(6)
C1D N1D 1.404(6)
C1D C2D 1.490(7)
C2D C6D 1.373(7)
C2D C3D 1.408(8)
C3D C4D 1.410(7)
C3D C9D 1.422(7)
C4D C12D 1.392(7)
C4D C5D 1.465(6)
C5D O2D 1.219(6)
C5D N1D 1.396(6)
C6D C7D 1.401(9)
C6D H6D 0.9500
C7D C8D 1.380(10)
C7D H7D 0.9500
C8D C9D 1.406(8)
C8D H8D 0.9500
C9D C10D 1.415(9)
C10D C11D 1.365(8)
C10D H10D 0.9500
C11D C12D 1.405(8)
C11D H11D 0.9500
C12D H12D 0.9500
C13D N1D 1.457(6)
C13D C15D 1.519(6)
C13D C14D 1.529(7)
C13D H13D 1.0000
C14D H14K 0.9800
C14D H14J 0.9800
C14D H14L 0.9800
C15D O4D 1.252(5)
C15D O3D 1.264(5)
C21 O5 1.430(7)
C21 C22 1.510(9)
C21 H21A 0.9900
C21 H21B 0.9900
C22 C23 1.516(9)
C22 H22A 0.9900
C22 H22B 0.9900
C23 C24 1.507(9)
C23 H23A 0.9900
C23 H23B 0.9900
C24 O5 1.440(7)
C24 H24A 0.9900
C24 H24B 0.9900
C25A O6A 1.447(6)
C25A C26A 1.501(10)
C25A H25A 0.9900
C25A H25B 0.9900
C26A C27A 1.525(13)
C26A H26A 0.9900
C26A H26B 0.9900
C27A C28A 1.491(12)
C27A H27A 0.9900
C27A H27B 0.9900
C28A O6A 1.455(6)
C28A H28A 0.9900
C28A H28B 0.9900
C27B H27C 0.9900
C27B H27D 0.9900
C31 O31 1.390(12)
C31 C32 1.586(17)
C31 H31A 0.9900
C31 H31B 0.9900
C32 C33 1.523(15)
C32 H32A 0.9900
C32 H32B 0.9900
C33 C34 1.453(14)
C33 H33A 0.9900
C33 H33B 0.9900
C34 O31 1.350(12)
C34 H34A 0.9900
C34 H34B 0.9900
C41 O41 1.434(13)
C41 C42 1.484(11)
C41 H41A 0.9900
C41 H41B 0.9900
C42 C43 1.366(11)
C42 H42B 0.9900
C42 H42A 0.9900
C43 C44 1.518(12)
C43 H43B 0.9900
C43 H43A 0.9900
C44 O41 1.488(13)
C44 H44A 0.9900
C44 H44B 0.9900
C51 O51 1.460(18)
C51 C52 1.541(18)
C51 H51A 0.9900
C51 H51B 0.9900
C52 C53 1.370(18)
C52 H52A 0.9900
C52 H52B 0.9900
C53 C54 1.553(18)
C53 H53A 0.9900
C53 H53B 0.9900
C54 O51 1.438(17)
C54 H54A 0.9900
C54 H54B 0.9900
C55 O52 1.436(19)
C55 C56 1.540(19)
C55 H55A 0.9900
C55 H55B 0.9900
C56 C57 1.357(19)
C56 H56A 0.9900
C56 H56B 0.9900
C57 C58 1.539(19)
C57 H57A 0.9900
C57 H57B 0.9900
C58 O52 1.48(2)
C58 H58A 0.9900
C58 H58B 0.9900
C61 C62 1.549(10)
C61 H61A 0.9800
C61 H61B 0.9800
C61 H61C 0.9800
C62 C63 1.513(10)
C62 H62A 0.9900
C62 H62B 0.9900
C63 C64 1.595(10)
C63 H63A 0.9900
C63 H63B 0.9900
C64 C65 1.514(10)
C64 H64A 0.9900
C64 H64B 0.9900
C65 C66 1.524(10)
C65 H65A 0.9900
C65 H65B 0.9900
C66 H66A 0.9800
C66 H66B 0.9800
C66 H66C 0.9800
C71 C72 1.4200
C71 O71 1.4200
C72 C73 1.4200
C73 C74 1.4200
C74 O71 1.4200

loop_
_geom_torsion_atom_site_label_1
_geom_torsion_atom_site_label_2
_geom_torsion_atom_site_label_3
_geom_torsion_atom_site_label_4
_geom_torsion
O3A Cu1 Cu2 O4D -90.39(13)
O3C Cu1 Cu2 O4D 90.16(13)
O3B Cu1 Cu2 O4D 179.00(14)
O3D Cu1 Cu2 O4D -0.02(13)
O3A Cu1 Cu2 O4B 88.96(14)
O3C Cu1 Cu2 O4B -90.49(13)
O3B Cu1 Cu2 O4B -1.65(14)
O3D Cu1 Cu2 O4B 179.33(14)
O3A Cu1 Cu2 O4A -1.25(13)
O3C Cu1 Cu2 O4A 179.30(14)
O3B Cu1 Cu2 O4A -91.85(14)
O3D Cu1 Cu2 O4A 89.12(13)
O3A Cu1 Cu2 O4C -179.94(14)
O3C Cu1 Cu2 O4C 0.61(13)
O3B Cu1 Cu2 O4C 89.45(13)
O3D Cu1 Cu2 O4C -89.57(13)
O1A C1A C2A C3A -179.3(5)
N1A C1A C2A C3A 2.0(7)
O1A C1A C2A C6A 0.6(8)
N1A C1A C2A C6A -178.0(5)
C6A C2A C3A C4A 178.5(5)
C1A C2A C3A C4A -1.6(7)
C6A C2A C3A C9A 1.0(8)
C1A C2A C3A C9A -179.1(5)
C2A C3A C4A C12A -180.0(5)
C9A C3A C4A C12A -2.4(7)
C2A C3A C4A C5A -0.8(7)
C9A C3A C4A C5A 176.8(4)
C12A C4A C5A O2A 1.8(7)
C3A C4A C5A O2A -177.4(4)
C12A C4A C5A N1A -178.2(4)
C3A C4A C5A N1A 2.5(7)
C3A C2A C6A C7A -0.4(8)
C1A C2A C6A C7A 179.6(5)
C2A C6A C7A C8A 1.2(9)
C6A C7A C8A C9A -2.5(9)
C7A C8A C9A C10A 179.9(6)
C7A C8A C9A C3A 3.0(9)
C2A C3A C9A C10A -179.3(5)
C4A C3A C9A C10A 3.1(7)
C2A C3A C9A C8A -2.2(8)
C4A C3A C9A C8A -179.8(5)
C8A C9A C10A C11A -179.4(6)
C3A C9A C10A C11A -2.6(9)
C9A C10A C11A C12A 1.1(9)
C3A C4A C12A C11A 1.0(8)
C5A C4A C12A C11A -178.2(5)
C10A C11A C12A C4A -0.3(8)
N1A C13A C15A O3A -137.6(4)
C14A C13A C15A O3A -9.8(6)
N1A C13A C15A O4A 45.0(6)
C14A C13A C15A O4A 172.9(4)
O2A C5A N1A C1A 177.9(4)
C4A C5A N1A C1A -2.1(7)
O2A C5A N1A C13A -1.6(6)
C4A C5A N1A C13A 178.5(4)
O1A C1A N1A C5A -178.9(5)
C2A C1A N1A C5A -0.1(7)
O1A C1A N1A C13A 0.6(7)
C2A C1A N1A C13A 179.3(4)
C15A C13A N1A C5A 51.8(5)
C14A C13A N1A C5A -77.2(5)
C15A C13A N1A C1A -127.7(4)
C14A C13A N1A C1A 103.3(5)
O4A C15A O3A Cu1 -5.5(7)
C13A C15A O3A Cu1 177.5(3)
O3B Cu1 O3A C15A 84.6(4)
O3D Cu1 O3A C15A -81.0(4)
O5 Cu1 O3A C15A 175.3(4)
Cu2 Cu1 O3A C15A 3.5(3)
O3A C15A O4A Cu2 3.6(6)
C13A C15A O4A Cu2 -179.3(3)
O4D Cu2 O4A C15A 84.6(3)
O4B Cu2 O4A C15A -89.0(3)
O4C Cu2 O4A C15A 4.8(7)
O6A Cu2 O4A C15A 174.0(3)
Cu1 Cu2 O4A C15A -0.5(3)
O1B C1B C2B C6B -4.6(8)
N1B C1B C2B C6B 176.7(5)
O1B C1B C2B C3B 174.5(5)
N1B C1B C2B C3B -4.3(7)
C6B C2B C3B C4B -178.4(5)
C1B C2B C3B C4B 2.6(8)
C6B C2B C3B C9B 1.1(8)
C1B C2B C3B C9B -178.0(5)
C2B C3B C4B C12B -178.0(5)
C9B C3B C4B C12B 2.6(8)
C2B C3B C4B C5B 2.1(8)
C9B C3B C4B C5B -177.4(5)
C12B C4B C5B O2B -6.2(8)
C3B C4B C5B O2B 173.7(5)
C12B C4B C5B N1B 175.3(5)
C3B C4B C5B N1B -4.8(7)
C3B C2B C6B C7B 0.1(8)
C1B C2B C6B C7B 179.2(5)
C2B C6B C7B C8B -1.2(10)
C6B C7B C8B C9B 1.0(11)
C7B C8B C9B C3B 0.2(9)
C7B C8B C9B C10B -179.6(6)
C4B C3B C9B C8B 178.2(5)
C2B C3B C9B C8B -1.3(8)
C4B C3B C9B C10B -1.9(8)
C2B C3B C9B C10B 178.6(5)
C8B C9B C10B C11B 179.2(6)
C3B C9B C10B C11B -0.7(9)
C9B C10B C11B C12B 2.5(10)
C3B C4B C12B C11B -0.6(9)
C5B C4B C12B C11B 179.3(5)
C10B C11B C12B C4B -1.9(9)
N1B C13B C15B O4B 40.2(5)
C14B C13B C15B O4B 166.3(4)
N1B C13B C15B O3B -142.2(4)
C14B C13B C15B O3B -16.1(6)
O1B C1B N1B C5B -177.4(5)
C2B C1B N1B C5B 1.4(7)
O1B C1B N1B C13B 5.4(7)
C2B C1B N1B C13B -175.8(4)
O2B C5B N1B C1B -175.6(5)
C4B C5B N1B C1B 3.0(7)
O2B C5B N1B C13B 1.7(6)
C4B C5B N1B C13B -179.8(4)
C14B C13B N1B C1B 99.9(5)
C15B C13B N1B C1B -132.5(4)
C14B C13B N1B C5B -77.6(5)
C15B C13B N1B C5B 50.0(5)
O4B C15B O3B Cu1 -5.8(7)
C13B C15B O3B Cu1 176.9(3)
O3A Cu1 O3B C15B -79.4(4)
O3C Cu1 O3B C15B 93.7(4)
O3D Cu1 O3B C15B 8.0(8)
O5 Cu1 O3B C15B -170.8(4)
Cu2 Cu1 O3B C15B 4.1(4)
O3B C15B O4B Cu2 3.3(6)
C13B C15B O4B Cu2 -179.4(3)
O4A Cu2 O4B C15B 85.9(3)
O4C Cu2 O4B C15B -80.0(3)
O6A Cu2 O4B C15B -172.8(3)
Cu1 Cu2 O4B C15B -0.1(3)
O1C C1C C2C C6C 4.3(7)
N1C C1C C2C C6C -174.8(4)
O1C C1C C2C C3C -177.1(5)
N1C C1C C2C C3C 3.8(6)
C6C C2C C3C C4C 178.5(4)
C1C C2C C3C C4C -0.1(7)
C6C C2C C3C C9C -1.1(7)
C1C C2C C3C C9C -179.7(4)
C2C C3C C4C C12C 179.7(4)
C9C C3C C4C C12C -0.7(7)
C2C C3C C4C C5C -1.0(7)
C9C C3C C4C C5C 178.6(4)
C12C C4C C5C O2C -2.1(7)
C3C C4C C5C O2C 178.6(4)
C12C C4C C5C N1C 177.8(4)
C3C C4C C5C N1C -1.5(6)
C3C C2C C6C C7C 0.2(7)
C1C C2C C6C C7C 178.8(5)
C2C C6C C7C C8C 0.8(8)
C6C C7C C8C C9C -0.9(9)
C7C C8C C9C C3C 0.0(8)
C7C C8C C9C C10C 179.7(5)
C2C C3C C9C C8C 1.0(7)
C4C C3C C9C C8C -178.6(5)
C2C C3C C9C C10C -178.7(4)
C4C C3C C9C C10C 1.7(7)
C8C C9C C10C C11C 179.2(5)
C3C C9C C10C C11C -1.1(8)
C9C C10C C11C C12C -0.5(8)
C3C C4C C12C C11C -1.0(7)
C5C C4C C12C C11C 179.8(4)
C10C C11C C12C C4C 1.6(8)
C14C C13C C15C O4C 161.4(4)
N1C C13C C15C O4C 32.9(5)
C14C C13C C15C O3C -20.4(6)
N1C C13C C15C O3C -148.9(4)
O1C C1C N1C C5C 174.1(4)
C2C C1C N1C C5C -6.8(7)
O1C C1C N1C C13C -10.9(7)
C2C C1C N1C C13C 168.2(4)
O2C C5C N1C C1C -174.4(4)
C4C C5C N1C C1C 5.7(6)
O2C C5C N1C C13C 10.5(6)
C4C C5C N1C C13C -169.4(4)
C14C C13C N1C C1C 104.6(5)
C15C C13C N1C C1C -125.3(4)
C14C C13C N1C C5C -79.9(5)
C15C C13C N1C C5C 50.3(5)
O4C C15C O3C Cu1 -4.8(6)
C13C C15C O3C Cu1 177.2(3)
O3B Cu1 O3C C15C -79.5(3)
O3D Cu1 O3C C15C 86.2(3)
O5 Cu1 O3C C15C -170.0(3)
Cu2 Cu1 O3C C15C 1.6(3)
O3C C15C O4C Cu2 6.2(7)
C13C C15C O4C Cu2 -175.8(3)
O4D Cu2 O4C C15C -88.6(4)
O4B Cu2 O4C C15C 84.9(4)
O4A Cu2 O4C C15C -8.8(8)
O6A Cu2 O4C C15C -178.2(4)
Cu1 Cu2 O4C C15C -3.4(3)
O1D C1D C2D C6D 0.4(7)
N1D C1D C2D C6D -178.1(4)
O1D C1D C2D C3D -179.1(5)
N1D C1D C2D C3D 2.3(6)
C6D C2D C3D C4D 179.1(4)
C1D C2D C3D C4D -1.4(7)
C6D C2D C3D C9D 0.9(7)
C1D C2D C3D C9D -179.6(4)
C2D C3D C4D C12D -179.9(5)
C9D C3D C4D C12D -1.7(7)
C2D C3D C4D C5D -0.4(7)
C9D C3D C4D C5D 177.8(4)
C12D C4D C5D O2D 1.8(7)
C3D C4D C5D O2D -177.7(4)
C12D C4D C5D N1D -179.2(4)
C3D C4D C5D N1D 1.2(6)
C3D C2D C6D C7D -0.9(8)
C1D C2D C6D C7D 179.6(5)
C2D C6D C7D C8D 0.4(8)
C6D C7D C8D C9D 0.1(8)
C7D C8D C9D C10D -179.8(5)
C7D C8D C9D C3D -0.1(7)
C2D C3D C9D C8D -0.4(7)
C4D C3D C9D C8D -178.6(4)
C2D C3D C9D C10D 179.4(5)
C4D C3D C9D C10D 1.1(7)
C8D C9D C10D C11D -179.6(5)
C3D C9D C10D C11D 0.6(8)
C9D C10D C11D C12D -1.9(8)
C3D C4D C12D C11D 0.5(7)
C5D C4D C12D C11D -179.0(4)
C10D C11D C12D C4D 1.3(8)
N1D C13D C15D O4D 41.1(5)
C14D C13D C15D O4D 168.2(4)
N1D C13D C15D O3D -141.8(4)
C14D C13D C15D O3D -14.7(6)
O2D C5D N1D C1D 178.8(4)
C4D C5D N1D C1D -0.2(6)
O2D C5D N1D C13D 5.9(6)
C4D C5D N1D C13D -173.1(4)
O1D C1D N1D C5D 179.9(4)
C2D C1D N1D C5D -1.5(6)
O1D C1D N1D C13D -7.3(7)
C2D C1D N1D C13D 171.3(4)
C15D C13D N1D C5D 53.8(5)
C14D C13D N1D C5D -75.2(5)
C15D C13D N1D C1D -119.5(4)
C14D C13D N1D C1D 111.5(5)
O4D C15D O3D Cu1 -6.8(6)
C13D C15D O3D Cu1 176.5(3)
O3A Cu1 O3D C15D 86.6(3)
O3C Cu1 O3D C15D -86.3(3)
O3B Cu1 O3D C15D -0.8(7)
O5 Cu1 O3D C15D 178.0(3)
Cu2 Cu1 O3D C15D 3.1(3)
O3D C15D O4D Cu2 7.0(6)
C13D C15D O4D Cu2 -176.2(3)
O4A Cu2 O4D C15D -89.2(3)
O4C Cu2 O4D C15D 76.9(3)
O6A Cu2 O4D C15D 169.5(3)
Cu1 Cu2 O4D C15D -3.2(3)
O5 C21 C22 C23 -36.0(6)
C21 C22 C23 C24 19.6(6)
C22 C23 C24 O5 3.1(6)
C22 C21 O5 C24 38.6(5)
C22 C21 O5 Cu1 -93.2(4)
C23 C24 O5 C21 -26.1(5)
C23 C24 O5 Cu1 107.9(4)
O3A Cu1 O5 C21 -0.8(4)
O3C Cu1 O5 C21 177.6(4)
O3B Cu1 O5 C21 88.8(4)
O3D Cu1 O5 C21 -90.9(4)
O3A Cu1 O5 C24 -128.2(4)
O3C Cu1 O5 C24 50.2(4)
O3B Cu1 O5 C24 -38.6(4)
O3D Cu1 O5 C24 141.7(3)
O6A C25A C26A C27A 25.5(11)
C25A C26A C27A C28A -32.9(16)
C26A C27A C28A O6A 29.0(16)
C26A C25A O6A C28A -8.0(6)
C26A C25A O6A Cu2 129.6(4)
C27A C28A O6A C25A -13.6(11)
C27A C28A O6A Cu2 -152.2(10)
O4D Cu2 O6A C25A -169.6(4)
O4B Cu2 O6A C25A 10.2(4)
O4A Cu2 O6A C25A 101.7(4)
O4C Cu2 O6A C25A -80.9(4)
O4D Cu2 O6A C28A -35.5(3)
O4B Cu2 O6A C28A 144.3(3)
O4A Cu2 O6A C28A -124.2(3)
O4C Cu2 O6A C28A 53.2(3)
O31 C31 C32 C33 -29.0(11)
C31 C32 C33 C34 7.4(12)
C32 C33 C34 O31 17.3(13)
C33 C34 O31 C31 -37.7(12)
C32 C31 O31 C34 41.4(11)
O41 C41 C42 C43 37.1(14)
C41 C42 C43 C44 -19.2(14)
C42 C43 C44 O41 -4.3(14)
C42 C41 O41 C44 -39.8(12)
C43 C44 O41 C41 26.8(12)
C61 C62 C63 C64 -168.1(12)
C62 C63 C64 C65 -173.9(12)
C63 C64 C65 C66 -176.2(12)
